data_4331544
loop_
_publ_author_name
'Bauer, Sebastian'
'M\"uller, Helen'
'Bein, Thomas'
'Stock, Norbert'

_publ_section_title
;
 Synthesis and Characterization of the Open-Framework Barium
 Bisphosphonate [Ba3(O3PCH2NH2CH2PO3)2(H2O)4]&#x00B7;3H2O
;
_journal_issue 25
_journal_name_full 'Inorganic Chemistry'
_journal_page_first 9464
_journal_page_last 9470
_journal_paper_doi 10.1021/ic050935m
_journal_volume 44
_journal_year 2005
_chemical_formula_sum 'C4 H32 Ba3 N2 O19 P4'
_chemical_formula_weight 948.22
_chemical_name_systematic
; 
 ? 
;
_space_group_IT_number 15
_symmetry_cell_setting monoclinic
_symmetry_space_group_name_Hall '-C 2yc'
_symmetry_space_group_name_H-M 'C 1 2/c 1'
_atom_sites_solution_hydrogens geom
_atom_sites_solution_primary direct
_atom_sites_solution_secondary difmap
_audit_creation_method SHELXL-97
_cell_angle_alpha 90.00
_cell_angle_beta 98.732(10)
_cell_angle_gamma 90.00
_cell_formula_units_Z 4
_cell_length_a 23.287(2)
_cell_length_b 13.5995(7)
_cell_length_c 7.1862(6)
_cell_measurement_reflns_used 5000
_cell_measurement_temperature 200(3)
_cell_measurement_theta_max 28.0
_cell_measurement_theta_min 3.0
_cell_volume 2249.4(3)
_computing_structure_refinement 'SHELXL-97 (Sheldrick, 1997)'
_computing_structure_solution 'SHELXS-97 (Sheldrick, 1990)'
_diffrn_ambient_temperature 200(3)
_diffrn_measured_fraction_theta_full 0.993
_diffrn_measured_fraction_theta_max 0.993
_diffrn_measurement_device_type 'STOE IPDS'
_diffrn_measurement_method 'area detection'
_diffrn_radiation_collimation '0.5 mm collimator'
_diffrn_radiation_monochromator graphite
_diffrn_radiation_source 'fine-focus sealed tube'
_diffrn_radiation_type MoK\a
_diffrn_radiation_wavelength 0.71073
_diffrn_reflns_av_R_equivalents 0.0527
_diffrn_reflns_av_sigmaI/netI 0.0378
_diffrn_reflns_limit_h_max 30
_diffrn_reflns_limit_h_min -30
_diffrn_reflns_limit_k_max 16
_diffrn_reflns_limit_k_min -17
_diffrn_reflns_limit_l_max 8
_diffrn_reflns_limit_l_min -9
_diffrn_reflns_number 9531
_diffrn_reflns_theta_full 27.93
_diffrn_reflns_theta_max 27.93
_diffrn_reflns_theta_min 3.00
_diffrn_source_current 50
_diffrn_source_power 2.75
_diffrn_source_voltage 55
_exptl_absorpt_coefficient_mu 5.568
_exptl_absorpt_correction_T_max 0.8471
_exptl_absorpt_correction_T_min 0.4577
_exptl_absorpt_correction_type numerical
_exptl_absorpt_process_details
; 
 Absorption correction with XRed, rev 1.09, STOE (Darmstadt, Germany)
;
_exptl_crystal_colour colourless
_exptl_crystal_density_diffrn 2.800
_exptl_crystal_density_method 'not measured'
_exptl_crystal_description platelet
_exptl_crystal_F_000 1800
_exptl_crystal_size_max 0.20
_exptl_crystal_size_mid 0.10
_exptl_crystal_size_min 0.03
_refine_diff_density_max 1.652
_refine_diff_density_min -1.765
_refine_diff_density_rms 0.200
_refine_ls_extinction_coef 0.00038(6)
_refine_ls_extinction_expression Fc^*^=kFc[1+0.001xFc^2^\l^3^/sin(2\q)]^-1/4^
_refine_ls_extinction_method SHELXL
_refine_ls_goodness_of_fit_ref 1.051
_refine_ls_hydrogen_treatment mixed
_refine_ls_matrix_type full
_refine_ls_number_parameters 162
_refine_ls_number_reflns 2677
_refine_ls_number_restraints 0
_refine_ls_restrained_S_all 1.051
_refine_ls_R_factor_all 0.0364
_refine_ls_R_factor_gt 0.0293
_refine_ls_shift/su_max 0.001
_refine_ls_shift/su_mean 0.000
_refine_ls_structure_factor_coef Fsqd
_refine_ls_weighting_details 'calc w=1/[\s^2^(Fo^2^)+(0.0320P)^2^+18.6310P] where P=(Fo^2^+2Fc^2^)/3'
_refine_ls_weighting_scheme calc
_refine_ls_wR_factor_gt 0.0696
_refine_ls_wR_factor_ref 0.0715
_reflns_number_gt 2298
_reflns_number_total 2677
_reflns_threshold_expression >2sigma(I)
_cod_data_source_file ic050935msup1.cif
_cod_data_source_block Ba3[O3PCH2NH2PO3]2_13H2O
_cod_original_cell_volume 2249.5(3)
_cod_original_sg_symbol_H-M C2/c
_cod_database_code 4331544

loop_
_symmetry_equiv_pos_as_xyz
'x, y, z'
'-x, y, -z+1/2'
'x+1/2, y+1/2, z'
'-x+1/2, y+1/2, -z+1/2'
'-x, -y, -z'
'x, -y, z-1/2'
'-x+1/2, -y+1/2, -z'
'x+1/2, -y+1/2, z-1/2'

loop_
_atom_site_label
_atom_site_type_symbol
_atom_site_fract_x
_atom_site_fract_y
_atom_site_fract_z
_atom_site_U_iso_or_equiv
_atom_site_adp_type
_atom_site_occupancy
_atom_site_symmetry_multiplicity
_atom_site_calc_flag
_atom_site_refinement_flags
Ba1 Ba 0.0000 0.10062(3) 0.7500 0.01131(11) Uani 1 2 d S
Ba2 Ba 0.241551(11) 0.090261(17) 0.89041(3) 0.00572(9) Uani 1 1 d .
P1 P 0.29273(5) 0.14705(8) 1.35466(15) 0.0050(2) Uani 1 1 d .
P2 P 0.38431(5) 0.41847(8) 1.89795(15) 0.0050(2) Uani 1 1 d .
O1 O 0.26017(14) 0.2162(2) 1.2099(4) 0.0088(6) Uani 1 1 d .
O2 O 0.25819(14) 0.1181(2) 1.5100(4) 0.0089(6) Uani 1 1 d .
O3 O 0.31557(14) 0.0570(2) 1.2618(5) 0.0127(7) Uani 1 1 d .
O4 O 0.32925(13) 0.4777(2) 1.8525(4) 0.0083(6) Uani 1 1 d .
O5 O 0.43998(13) 0.4785(2) 1.9291(4) 0.0094(6) Uani 1 1 d .
O6 O 0.38229(15) 0.3483(2) 2.0631(4) 0.0118(7) Uani 1 1 d .
N1 N 0.34282(16) 0.2855(3) 1.6100(5) 0.0072(7) Uani 1 1 d .
C1 C 0.3567(2) 0.2125(4) 1.4688(7) 0.0107(9) Uani 1 1 d .
H1A H 0.365(2) 0.241(4) 1.378(9) 0.013 Uiso 1 1 d .
H1B H 0.384(3) 0.174(4) 1.527(8) 0.013 Uiso 1 1 d .
C2 C 0.39385(19) 0.3450(3) 1.6925(6) 0.0084(8) Uani 1 1 d .
H2A H 0.427(2) 0.301(4) 1.730(8) 0.010 Uiso 1 1 d .
H2B H 0.403(2) 0.389(4) 1.601(8) 0.010 Uiso 1 1 d .
O7 O 0.3636(2) 0.1632(3) 1.9446(6) 0.0313(10) Uani 1 1 d .
O8 O 0.4274(3) 0.0392(6) 1.2659(18) 0.119(4) Uani 1 1 d .
O9 O 0.0020(3) 0.2926(6) 0.9450(18) 0.129(4) Uani 1 1 d .
O10 O 0.0000 0.3899(13) 1.2500 0.272(18) Uani 1 2 d S

loop_
_atom_site_aniso_label
_atom_site_aniso_U_11
_atom_site_aniso_U_22
_atom_site_aniso_U_33
_atom_site_aniso_U_23
_atom_site_aniso_U_13
_atom_site_aniso_U_12
Ba1 0.00781(18) 0.0161(2) 0.01003(19) 0.000 0.00138(13) 0.000
Ba2 0.01028(14) 0.00357(13) 0.00390(13) -0.00050(9) 0.00290(9) -0.00117(9)
P1 0.0071(5) 0.0043(5) 0.0036(5) -0.0016(4) 0.0007(4) -0.0003(4)
P2 0.0052(5) 0.0055(5) 0.0044(5) -0.0013(4) 0.0004(4) -0.0011(4)
O1 0.0142(16) 0.0051(14) 0.0060(14) 0.0004(12) -0.0016(12) -0.0005(12)
O2 0.0123(15) 0.0097(14) 0.0051(14) 0.0014(12) 0.0022(12) -0.0015(12)
O3 0.0144(16) 0.0089(15) 0.0142(16) -0.0064(13) -0.0001(13) 0.0047(13)
O4 0.0066(14) 0.0118(15) 0.0070(14) 0.0017(12) 0.0025(12) 0.0017(12)
O5 0.0065(15) 0.0124(15) 0.0089(15) -0.0007(12) 0.0002(12) -0.0046(12)
O6 0.0170(17) 0.0116(16) 0.0073(15) 0.0017(12) 0.0034(13) -0.0032(13)
N1 0.0061(17) 0.0075(17) 0.0073(17) -0.0022(15) -0.0012(13) 0.0007(14)
C1 0.010(2) 0.013(2) 0.010(2) -0.0047(18) 0.0039(17) 0.0003(18)
C2 0.0052(19) 0.010(2) 0.010(2) -0.0030(17) 0.0005(16) -0.0033(16)
O7 0.044(3) 0.015(2) 0.040(2) -0.0042(18) 0.027(2) -0.0091(17)
O8 0.039(4) 0.065(5) 0.262(12) -0.066(6) 0.050(5) -0.012(3)
O9 0.045(4) 0.081(5) 0.265(13) -0.049(7) 0.034(6) 0.002(4)
O10 0.088(11) 0.103(12) 0.66(6) 0.000 0.15(2) 0.000

loop_
_atom_type_symbol
_atom_type_description
_atom_type_scat_dispersion_real
_atom_type_scat_dispersion_imag
_atom_type_scat_source
Ba Ba -0.3244 2.2819 'International Tables Vol C Tables 4.2.6.8 and 6.1.1.4'
P P 0.1023 0.0942 'International Tables Vol C Tables 4.2.6.8 and 6.1.1.4'
O O 0.0106 0.0060 'International Tables Vol C Tables 4.2.6.8 and 6.1.1.4'
C C 0.0033 0.0016 'International Tables Vol C Tables 4.2.6.8 and 6.1.1.4'
N N 0.0061 0.0033 'International Tables Vol C Tables 4.2.6.8 and 6.1.1.4'
H H 0.0000 0.0000 'International Tables Vol C Tables 4.2.6.8 and 6.1.1.4'

loop_
_geom_angle_atom_site_label_1
_geom_angle_atom_site_label_2
_geom_angle_atom_site_label_3
_geom_angle
_geom_angle_site_symmetry_1
_geom_angle_site_symmetry_3
O5 Ba1 O5 101.65(14) 3_444 4_547
O5 Ba1 O5 85.56(7) 3_444 8_454
O5 Ba1 O5 65.14(11) 4_547 8_454
O5 Ba1 O5 65.14(11) 3_444 7_558
O5 Ba1 O5 85.56(7) 4_547 7_558
O5 Ba1 O5 133.58(13) 8_454 7_558
O5 Ba1 O6 116.92(9) 3_444 7_558
O5 Ba1 O6 81.10(9) 4_547 7_558
O5 Ba1 O6 143.09(9) 8_454 7_558
O5 Ba1 O6 52.14(9) 7_558 7_558
O5 Ba1 O6 81.10(9) 3_444 8_454
O5 Ba1 O6 116.92(9) 4_547 8_454
O5 Ba1 O6 52.14(9) 8_454 8_454
O5 Ba1 O6 143.09(9) 7_558 8_454
O6 Ba1 O6 152.72(13) 7_558 8_454
O5 Ba1 O9 107.3(2) 3_444 .
O5 Ba1 O9 144.85(17) 4_547 .
O5 Ba1 O9 135.8(2) 8_454 .
O5 Ba1 O9 88.8(2) 7_558 .
O6 Ba1 O9 68.28(16) 7_558 .
O6 Ba1 O9 87.37(18) 8_454 .
O5 Ba1 O9 144.85(17) 3_444 2_556
O5 Ba1 O9 107.3(2) 4_547 2_556
O5 Ba1 O9 88.8(2) 8_454 2_556
O5 Ba1 O9 135.8(2) 7_558 2_556
O6 Ba1 O9 87.37(18) 7_558 2_556
O6 Ba1 O9 68.28(16) 8_454 2_556
O9 Ba1 O9 56.2(5) . 2_556
O5 Ba1 P2 84.05(7) 3_444 8_454
O5 Ba1 P2 90.43(7) 4_547 8_454
O5 Ba1 P2 25.67(7) 8_454 8_454
O5 Ba1 P2 147.28(7) 7_558 8_454
O6 Ba1 P2 158.50(6) 7_558 8_454
O6 Ba1 P2 26.55(6) 8_454 8_454
O9 Ba1 P2 111.81(19) . 8_454
O9 Ba1 P2 76.3(2) 2_556 8_454
O5 Ba1 P2 90.43(7) 3_444 7_558
O5 Ba1 P2 84.05(7) 4_547 7_558
O5 Ba1 P2 147.28(7) 8_454 7_558
O5 Ba1 P2 25.67(7) 7_558 7_558
O6 Ba1 P2 26.55(6) 7_558 7_558
O6 Ba1 P2 158.50(6) 8_454 7_558
O9 Ba1 P2 76.3(2) . 7_558
O9 Ba1 P2 111.81(19) 2_556 7_558
P2 Ba1 P2 171.28(4) 8_454 7_558
O5 Ba1 Ba1 94.06(7) 3_444 5_556
O5 Ba1 Ba1 33.25(7) 4_547 5_556
O5 Ba1 Ba1 31.89(6) 8_454 5_556
O5 Ba1 Ba1 111.81(7) 7_558 5_556
O6 Ba1 Ba1 113.15(6) 7_558 5_556
O6 Ba1 Ba1 83.84(6) 8_454 5_556
O9 Ba1 Ba1 155.4(3) . 5_556
O9 Ba1 Ba1 99.2(3) 2_556 5_556
P2 Ba1 Ba1 57.298(19) 8_454 5_556
P2 Ba1 Ba1 116.62(2) 7_558 5_556
O5 Ba1 Ba1 33.25(7) 3_444 5_557
O5 Ba1 Ba1 94.06(7) 4_547 5_557
O5 Ba1 Ba1 111.81(7) 8_454 5_557
O5 Ba1 Ba1 31.89(6) 7_558 5_557
O6 Ba1 Ba1 83.84(6) 7_558 5_557
O6 Ba1 Ba1 113.15(6) 8_454 5_557
O9 Ba1 Ba1 99.2(3) . 5_557
O9 Ba1 Ba1 155.4(3) 2_556 5_557
P2 Ba1 Ba1 116.62(2) 8_454 5_557
P2 Ba1 Ba1 57.298(19) 7_558 5_557
Ba1 Ba1 Ba1 105.410(17) 5_556 5_557
O4 Ba2 O1 113.26(9) 4_547 7_557
O4 Ba2 O4 82.92(7) 4_547 7_558
O1 Ba2 O4 120.26(9) 7_557 7_558
O4 Ba2 O2 67.14(9) 4_547 1_554
O1 Ba2 O2 67.44(9) 7_557 1_554
O4 Ba2 O2 148.67(9) 7_558 1_554
O4 Ba2 O1 150.45(9) 4_547 .
O1 Ba2 O1 68.07(10) 7_557 .
O4 Ba2 O1 72.56(9) 7_558 .
O2 Ba2 O1 132.02(9) 1_554 .
O4 Ba2 O3 74.57(9) 4_547 6
O1 Ba2 O3 124.81(9) 7_557 6
O4 Ba2 O3 114.89(9) 7_558 6
O2 Ba2 O3 66.99(9) 1_554 6
O1 Ba2 O3 130.65(9) . 6
O4 Ba2 O2 71.63(9) 4_547 6
O1 Ba2 O2 173.39(9) 7_557 6
O4 Ba2 O2 63.91(9) 7_558 6
O2 Ba2 O2 111.98(8) 1_554 6
O1 Ba2 O2 110.11(8) . 6
O3 Ba2 O2 51.10(9) 6 6
O4 Ba2 O7 138.83(10) 4_547 1_554
O1 Ba2 O7 71.86(11) 7_557 1_554
O4 Ba2 O7 131.78(11) 7_558 1_554
O2 Ba2 O7 79.33(11) 1_554 1_554
O1 Ba2 O7 70.64(10) . 1_554
O3 Ba2 O7 70.64(10) 6 1_554
O2 Ba2 O7 101.53(10) 6 1_554
O4 Ba2 O3 135.09(9) 4_547 .
O1 Ba2 O3 111.46(9) 7_557 .
O4 Ba2 O3 71.30(9) 7_558 .
O2 Ba2 O3 137.34(9) 1_554 .
O1 Ba2 O3 51.14(9) . .
O3 Ba2 O3 83.64(8) 6 .
O2 Ba2 O3 64.17(9) 6 .
O7 Ba2 O3 61.54(11) 1_554 .
O4 Ba2 O6 74.47(9) 4_547 7_558
O1 Ba2 O6 77.85(9) 7_557 7_558
O4 Ba2 O6 50.49(9) 7_558 7_558
O2 Ba2 O6 109.62(9) 1_554 7_558
O1 Ba2 O6 77.22(9) . 7_558
O3 Ba2 O6 147.25(9) 6 7_558
O2 Ba2 O6 108.18(9) 6 7_558
O7 Ba2 O6 142.05(10) 1_554 7_558
O3 Ba2 O6 111.64(9) . 7_558
O4 Ba2 P1 147.28(7) 4_547 .
O1 Ba2 P1 91.63(6) 7_557 .
O4 Ba2 P1 65.78(7) 7_558 .
O2 Ba2 P1 145.18(7) 1_554 .
O1 Ba2 P1 25.60(6) . .
O3 Ba2 P1 109.22(7) 6 .
O2 Ba2 P1 85.59(6) 6 .
O7 Ba2 P1 67.49(9) 1_554 .
O3 Ba2 P1 26.16(6) . .
O6 Ba2 P1 91.50(6) 7_558 .
O4 Ba2 P1 66.75(7) 4_547 6
O1 Ba2 P1 150.58(7) 7_557 6
O4 Ba2 P1 89.16(7) 7_558 6
O2 Ba2 P1 87.36(7) 1_554 6
O1 Ba2 P1 127.52(6) . 6
O3 Ba2 P1 25.85(6) 6 6
O2 Ba2 P1 25.97(6) 6 6
O7 Ba2 P1 89.30(8) 1_554 6
O3 Ba2 P1 76.51(6) . 6
O6 Ba2 P1 126.98(6) 7_558 6
P1 Ba2 P1 101.99(3) . 6
O1 P1 O2 113.48(18) . .
O1 P1 O3 111.59(18) . .
O2 P1 O3 111.74(19) . .
O1 P1 C1 107.2(2) . .
O2 P1 C1 106.5(2) . .
O3 P1 C1 105.9(2) . .
O1 P1 Ba2 54.08(12) . .
O2 P1 Ba2 120.44(13) . .
O3 P1 Ba2 59.41(13) . .
C1 P1 Ba2 133.07(16) . .
O1 P1 Ba2 119.12(13) . 6_556
O2 P1 Ba2 58.58(13) . 6_556
O3 P1 Ba2 55.42(14) . 6_556
C1 P1 Ba2 133.61(17) . 6_556
Ba2 P1 Ba2 77.95(2) . 6_556
O4 P2 O5 115.09(19) . .
O4 P2 O6 112.08(18) . .
O5 P2 O6 110.31(18) . .
O4 P2 C2 108.7(2) . .
O5 P2 C2 101.96(19) . .
O6 P2 C2 108.0(2) . .
O4 P2 Ba1 138.66(13) . 7_558
O5 P2 Ba1 51.10(12) . 7_558
O6 P2 Ba1 59.42(13) . 7_558
C2 P2 Ba1 112.26(15) . 7_558
O4 P2 Ba2 51.08(12) . 7_558
O5 P2 Ba2 134.88(13) . 7_558
O6 P2 Ba2 61.02(13) . 7_558
C2 P2 Ba2 123.07(14) . 7_558
Ba1 P2 Ba2 107.09(3) 7_558 7_558
P1 O1 Ba2 139.91(17) . 7_557
P1 O1 Ba2 100.33(15) . .
Ba2 O1 Ba2 111.93(10) 7_557 .
P1 O2 Ba2 154.55(18) . 1_556
P1 O2 Ba2 95.45(15) . 6_556
Ba2 O2 Ba2 96.92(9) 1_556 6_556
P1 O3 Ba2 98.73(16) . 6_556
P1 O3 Ba2 94.43(15) . .
Ba2 O3 Ba2 95.71(10) 6_556 .
P2 O4 Ba2 149.54(18) . 4_557
P2 O4 Ba2 104.28(15) . 7_558
Ba2 O4 Ba2 104.51(10) 4_557 7_558
P2 O5 Ba1 140.55(18) . 3_556
P2 O5 Ba1 103.22(15) . 7_558
Ba1 O5 Ba1 114.86(11) 3_556 7_558
P2 O6 Ba1 94.03(15) . 7_558
P2 O6 Ba2 93.13(15) . 7_558
Ba1 O6 Ba2 135.29(11) 7_558 7_558
C2 N1 C1 113.0(3) . .
N1 C1 P1 112.7(3) . .
N1 C2 P2 115.7(3) . .

loop_
_geom_bond_atom_site_label_1
_geom_bond_atom_site_label_2
_geom_bond_distance
_geom_bond_site_symmetry_2
Ba1 O5 2.630(3) 3_444
Ba1 O5 2.630(3) 4_547
Ba1 O5 2.729(3) 8_454
Ba1 O5 2.729(3) 7_558
Ba1 O6 2.947(3) 7_558
Ba1 O6 2.947(3) 8_454
Ba1 O9 2.960(9) .
Ba1 O9 2.960(9) 2_556
Ba1 P2 3.4141(11) 8_454
Ba1 P2 3.4141(11) 7_558
Ba1 Ba1 4.5166(5) 5_556
Ba1 Ba1 4.5166(5) 5_557
Ba2 O4 2.690(3) 4_547
Ba2 O1 2.728(3) 7_557
Ba2 O4 2.812(3) 7_558
Ba2 O2 2.844(3) 1_554
Ba2 O1 2.844(3) .
Ba2 O3 2.885(3) 6
Ba2 O2 2.969(3) 6
Ba2 O7 2.979(4) 1_554
Ba2 O3 2.983(3) .
Ba2 O6 3.069(3) 7_558
Ba2 P1 3.4554(11) .
Ba2 P1 3.4634(11) 6
P1 O1 1.517(3) .
P1 O2 1.524(3) .
P1 O3 1.528(3) .
P1 C1 1.821(5) .
P1 Ba2 3.4634(11) 6_556
P2 O4 1.507(3) .
P2 O5 1.519(3) .
P2 O6 1.530(3) .
P2 C2 1.824(4) .
P2 Ba1 3.4141(11) 7_558
P2 Ba2 3.5031(11) 7_558
O1 Ba2 2.728(3) 7_557
O2 Ba2 2.844(3) 1_556
O2 Ba2 2.969(3) 6_556
O3 Ba2 2.885(3) 6_556
O4 Ba2 2.690(3) 4_557
O4 Ba2 2.812(3) 7_558
O5 Ba1 2.630(3) 3_556
O5 Ba1 2.729(3) 7_558
O6 Ba1 2.947(3) 7_558
O6 Ba2 3.069(3) 7_558
N1 C2 1.485(5) .
N1 C1 1.490(6) .
O7 Ba2 2.979(4) 1_556
